data_1564282
loop_
_publ_author_name
'Wang, Lin-Lin'
'Ding, Tuo'
'Xue, Xiang-Xian'
'Yang, Jian-Hui'
'Liu, Bin'

_publ_section_title
;
 A series of C-Shaped heterometallic Diruthenium(II,III) phosphates:
 NH4[{M(H2O)5}2Ru2(HPO4)2(PO4)2(H2O)2]&#x00B7;4H2O (M&#x202F;=&#x202F;Mg,
 Co, Ni and Zn)
;
_journal_name_full 'Inorganica Chimica Acta'
_journal_page_first 119730
_journal_paper_doi 10.1016/j.ica.2020.119730
_journal_volume 510
_journal_year 2020
_chemical_formula_moiety 'Co2 H26 O28 P4 Ru2, H4 N, 4(H2 O)'
_chemical_formula_sum 'Co2 H38 N O32 P4 Ru2'
_chemical_formula_weight 1008.19
_space_group_crystal_system orthorhombic
_space_group_IT_number 62
_space_group_name_Hall '-P 2ac 2n'
_space_group_name_H-M_alt 'P n m a'
_atom_sites_solution_hydrogens difmap
_cell_angle_alpha 90
_cell_angle_beta 90
_cell_angle_gamma 90
_cell_formula_units_Z 4
_cell_length_a 12.2030(11)
_cell_length_b 22.280(2)
_cell_length_c 10.5341(10)
_cell_measurement_reflns_used 5706
_cell_measurement_temperature 296(2)
_cell_measurement_theta_max 25.976
_cell_measurement_theta_min 2.555
_cell_volume 2864.0(5)
_computing_cell_refinement 'Bruker SAINT'
_computing_data_collection 'Bruker APEX2'
_computing_data_reduction 'Bruker SAINT'
_computing_molecular_graphics 'Bruker SHELXTL'
_computing_publication_material 'Bruker SHELXTL'
_computing_structure_refinement 'SHELXL-2018/3 (Sheldrick, 2018)'
_computing_structure_solution 'SHELXS-97 (Sheldrick, 2008)'
_diffrn_ambient_temperature 296(2)
_diffrn_measured_fraction_theta_full 1.000
_diffrn_measured_fraction_theta_max 0.999
_diffrn_measurement_device_type 'Bruker APEX-II CCD'
_diffrn_measurement_method '\f and \w scans'
_diffrn_radiation_type MoK\a
_diffrn_radiation_wavelength 0.71073
_diffrn_reflns_av_R_equivalents 0.0363
_diffrn_reflns_av_unetI/netI 0.0276
_diffrn_reflns_Laue_measured_fraction_full 1.000
_diffrn_reflns_Laue_measured_fraction_max 0.999
_diffrn_reflns_limit_h_max 15
_diffrn_reflns_limit_h_min -11
_diffrn_reflns_limit_k_max 25
_diffrn_reflns_limit_k_min -27
_diffrn_reflns_limit_l_max 13
_diffrn_reflns_limit_l_min -10
_diffrn_reflns_number 14631
_diffrn_reflns_point_group_measured_fraction_full 1.000
_diffrn_reflns_point_group_measured_fraction_max 0.999
_diffrn_reflns_theta_full 25.242
_diffrn_reflns_theta_max 26.041
_diffrn_reflns_theta_min 2.139
_exptl_absorpt_coefficient_mu 2.517
_exptl_absorpt_correction_T_max 0.686
_exptl_absorpt_correction_T_min 0.552
_exptl_absorpt_correction_type multi-scan
_exptl_absorpt_process_details sadabs
_exptl_crystal_colour brown
_exptl_crystal_density_diffrn 2.338
_exptl_crystal_description block
_exptl_crystal_F_000 2012
_exptl_crystal_size_max 0.250
_exptl_crystal_size_mid 0.200
_exptl_crystal_size_min 0.150
_refine_diff_density_max 0.619
_refine_diff_density_min -0.734
_refine_diff_density_rms 0.109
_refine_ls_extinction_coef 0.00169(15)
_refine_ls_extinction_expression Fc^*^=kFc[1+0.001xFc^2^\l^3^/sin(2\q)]^-1/4^
_refine_ls_extinction_method 'SHELXL-2018/3 (Sheldrick 2018)'
_refine_ls_goodness_of_fit_ref 1.063
_refine_ls_hydrogen_treatment mixed
_refine_ls_matrix_type full
_refine_ls_number_parameters 206
_refine_ls_number_reflns 2893
_refine_ls_number_restraints 3
_refine_ls_restrained_S_all 1.062
_refine_ls_R_factor_all 0.0314
_refine_ls_R_factor_gt 0.0275
_refine_ls_shift/su_max 0.000
_refine_ls_shift/su_mean 0.000
_refine_ls_structure_factor_coef Fsqd
_refine_ls_weighting_details 'w=1/[\s^2^(Fo^2^)+(0.0386P)^2^+6.2370P] where P=(Fo^2^+2Fc^2^)/3'
_refine_ls_weighting_scheme calc
_refine_ls_wR_factor_gt 0.0760
_refine_ls_wR_factor_ref 0.0784
_reflns_Friedel_coverage 0.000
_reflns_Friedel_fraction_full .
_reflns_Friedel_fraction_max .
_reflns_number_gt 2574
_reflns_number_total 2893
_reflns_threshold_expression 'I > 2\s(I)'
_cod_data_source_file Co2Ru2PO4.cif
_cod_data_source_block xb1774
_cod_database_code 1564282
_shelx_space_group_comment
;
The symmetry employed for this shelxl refinement is uniquely defined
by the following loop, which should always be used as a source of
symmetry information in preference to the above space-group names.
They are only intended as comments.
;
_shelx_estimated_absorpt_t_min 0.572
_shelx_estimated_absorpt_t_max 0.704

loop_
_space_group_symop_operation_xyz
'x, y, z'
'-x+1/2, -y, z+1/2'
'x+1/2, -y+1/2, -z+1/2'
'-x, y+1/2, -z'
'-x, -y, -z'
'x-1/2, y, -z-1/2'
'-x-1/2, y-1/2, z-1/2'
'x, -y-1/2, z'

loop_
_atom_site_label
_atom_site_type_symbol
_atom_site_fract_x
_atom_site_fract_y
_atom_site_fract_z
_atom_site_U_iso_or_equiv
_atom_site_adp_type
_atom_site_occupancy
_atom_site_site_symmetry_order
_atom_site_calc_flag
_atom_site_refinement_flags_posn
_atom_site_refinement_flags_adp
_atom_site_refinement_flags_occupancy
_atom_site_disorder_assembly
_atom_site_disorder_group
Co1 Co 0.35873(4) 0.09596(2) 0.55530(4) 0.01943(14) Uani 1 1 d . . . . .
Ru1 Ru 0.33960(3) 0.250000 1.05827(3) 0.01231(12) Uani 1 2 d S T P . .
Ru2 Ru 0.16885(3) 0.250000 0.96109(3) 0.01291(12) Uani 1 2 d S T P . .
P1 P 0.32499(7) 0.15522(4) 0.84096(8) 0.01595(19) Uani 1 1 d . . . . .
P2 P 0.18641(7) 0.35004(4) 1.16843(8) 0.01683(19) Uani 1 1 d . . . . .
O1 O 0.39926(19) 0.18756(11) 0.9363(2) 0.0211(5) Uani 1 1 d . . . . .
O2 O 0.21217(19) 0.18582(11) 0.8356(2) 0.0234(5) Uani 1 1 d . . . . .
O3 O 0.3767(2) 0.15092(10) 0.7119(2) 0.0217(5) Uani 1 1 d . . . . .
O4 O 0.3082(2) 0.08886(11) 0.8906(2) 0.0243(5) Uani 1 1 d D . . . .
O5 O 0.29384(19) 0.31357(11) 1.1859(2) 0.0212(5) Uani 1 1 d . . . . .
O6 O 0.1105(2) 0.31348(12) 1.0782(2) 0.0271(6) Uani 1 1 d . . . . .
O7 O 0.1285(2) 0.35826(11) 1.2938(2) 0.0247(5) Uani 1 1 d . . . . .
O8 O 0.2135(3) 0.40957(11) 1.1049(3) 0.0358(7) Uani 1 1 d . . . . .
O9 O 0.5174(3) 0.250000 1.1423(4) 0.0287(8) Uani 1 2 d DS T P . .
O10 O 0.0052(3) 0.250000 0.8498(4) 0.0260(8) Uani 1 2 d DS T P . .
O11 O 0.3914(2) 0.16808(12) 0.4283(2) 0.0283(6) Uani 1 1 d . . . . .
H11A H 0.331460 0.181824 0.399552 0.042 Uiso 1 1 d R U . . .
H11B H 0.425920 0.196004 0.466002 0.042 Uiso 1 1 d R U . . .
O12 O 0.5314(2) 0.07966(12) 0.5899(3) 0.0322(6) Uani 1 1 d . . . . .
H12B H 0.563110 0.070525 0.520939 0.048 Uiso 1 1 d R U . . .
H12C H 0.559040 0.111775 0.619449 0.048 Uiso 1 1 d R U . . .
O13 O 0.3217(3) 0.02300(12) 0.6730(3) 0.0389(7) Uani 1 1 d . . . . .
H13A H 0.252747 0.018409 0.675285 0.058 Uiso 1 1 d R U . . .
H13B H 0.351237 -0.008561 0.643106 0.058 Uiso 1 1 d R U . . .
O14 O 0.1959(2) 0.11849(12) 0.5294(2) 0.0297(6) Uani 1 1 d . . . . .
H14A H 0.160005 0.087036 0.510410 0.045 Uiso 1 1 d R U . . .
H14C H 0.191315 0.143766 0.469300 0.045 Uiso 1 1 d R U . . .
O15 O 0.3654(3) 0.03611(13) 0.4045(3) 0.0392(7) Uani 1 1 d . . . . .
H15B H 0.411149 0.048911 0.350244 0.059 Uiso 1 1 d R U . . .
H15C H 0.386669 0.002341 0.433074 0.059 Uiso 1 1 d R U . . .
O16 O 0.9495(2) 0.07232(13) 0.3223(3) 0.0380(7) Uani 1 1 d . . . . .
H3D H 0.893761 0.057497 0.368320 0.046 Uiso 1 1 d R U . . .
H3A H 0.996811 0.096507 0.363210 0.046 Uiso 1 1 d R U . . .
N1 N 0.6380(5) 0.250000 0.8970(5) 0.0463(14) Uani 1 2 d S T P . .
H2D H 0.578118 0.229910 0.871267 0.056 Uiso 0.5 1 d R U P . .
H2A H 0.620648 0.273820 0.962886 0.069 Uiso 0.5 1 d R U P . .
H2B H 0.689788 0.223580 0.920866 0.069 Uiso 0.5 1 d R U P . .
H2C H 0.663468 0.272700 0.832847 0.069 Uiso 0.5 1 d R U P . .
O17 O 0.0398(2) 0.04984(13) 0.6417(3) 0.0401(7) Uani 1 1 d . . . . .
H3E H 0.070384 0.076455 0.695251 0.048 Uiso 1 1 d R U . . .
H1A H -0.010906 0.069295 0.595461 0.048 Uiso 1 1 d R U . . .
H3 H 0.278(4) 0.086(3) 0.964(3) 0.073(19) Uiso 1 1 d D . . . .
H1 H 0.539(4) 0.2821(13) 1.174(4) 0.050(15) Uiso 1 1 d D . . . .
H2 H -0.031(4) 0.2818(14) 0.831(4) 0.051(14) Uiso 1 1 d D . . . .

loop_
_atom_site_aniso_label
_atom_site_aniso_U_11
_atom_site_aniso_U_22
_atom_site_aniso_U_33
_atom_site_aniso_U_23
_atom_site_aniso_U_13
_atom_site_aniso_U_12
Co1 0.0224(3) 0.0178(3) 0.0181(2) -0.00261(17) 0.00111(17) -0.00078(19)
Ru1 0.0127(2) 0.0119(2) 0.01236(19) 0.000 -0.00105(12) 0.000
Ru2 0.0129(2) 0.0122(2) 0.01359(19) 0.000 -0.00143(13) 0.000
P1 0.0191(4) 0.0138(4) 0.0149(4) -0.0023(3) 0.0007(3) 0.0009(3)
P2 0.0197(4) 0.0159(4) 0.0149(4) -0.0025(3) 0.0010(3) 0.0021(3)
O1 0.0173(12) 0.0241(13) 0.0217(12) -0.0086(9) -0.0018(9) 0.0041(10)
O2 0.0227(12) 0.0234(13) 0.0242(12) -0.0096(10) -0.0066(10) 0.0053(10)
O3 0.0283(13) 0.0176(12) 0.0193(12) -0.0040(9) 0.0038(10) -0.0036(10)
O4 0.0340(14) 0.0178(12) 0.0213(13) -0.0004(10) 0.0062(11) 0.0008(10)
O5 0.0192(12) 0.0242(12) 0.0202(11) -0.0087(10) -0.0040(9) 0.0035(10)
O6 0.0181(12) 0.0337(14) 0.0295(13) -0.0162(11) -0.0049(10) 0.0091(11)
O7 0.0252(12) 0.0307(14) 0.0181(12) -0.0047(10) 0.0040(10) 0.0038(11)
O8 0.0614(19) 0.0170(13) 0.0290(14) -0.0013(11) 0.0165(14) 0.0069(13)
O9 0.028(2) 0.023(2) 0.035(2) 0.000 -0.0153(16) 0.000
O10 0.0195(18) 0.0193(19) 0.039(2) 0.000 -0.0126(16) 0.000
O11 0.0253(13) 0.0328(15) 0.0268(13) 0.0056(11) -0.0035(10) -0.0076(11)
O12 0.0268(14) 0.0342(15) 0.0357(14) -0.0014(12) 0.0066(12) 0.0030(12)
O13 0.065(2) 0.0194(13) 0.0321(15) -0.0020(11) 0.0075(13) -0.0095(13)
O14 0.0261(13) 0.0367(15) 0.0264(13) 0.0042(11) -0.0029(11) -0.0060(12)
O15 0.0586(19) 0.0283(15) 0.0308(15) -0.0069(12) 0.0063(14) 0.0045(14)
O16 0.0293(15) 0.0425(17) 0.0422(16) 0.0055(13) 0.0033(12) -0.0084(12)
N1 0.066(4) 0.043(3) 0.029(3) 0.000 0.014(3) 0.000
O17 0.0286(15) 0.0427(17) 0.0490(17) 0.0098(14) 0.0000(13) 0.0006(12)

loop_
_atom_type_symbol
_atom_type_description
_atom_type_scat_dispersion_real
_atom_type_scat_dispersion_imag
_atom_type_scat_source
H H 0.0000 0.0000 'International Tables Vol C Tables 4.2.6.8 and 6.1.1.4'
Co Co 0.3494 0.9721 'International Tables Vol C Tables 4.2.6.8 and 6.1.1.4'
N N 0.0061 0.0033 'International Tables Vol C Tables 4.2.6.8 and 6.1.1.4'
O O 0.0106 0.0060 'International Tables Vol C Tables 4.2.6.8 and 6.1.1.4'
P P 0.1023 0.0942 'International Tables Vol C Tables 4.2.6.8 and 6.1.1.4'
Ru Ru -1.2594 0.8363 'International Tables Vol C Tables 4.2.6.8 and 6.1.1.4'

loop_
_geom_angle_atom_site_label_1
_geom_angle_atom_site_label_2
_geom_angle_atom_site_label_3
_geom_angle
_geom_angle_site_symmetry_1
_geom_angle_site_symmetry_3
O3 Co1 O14 93.62(10) . .
O3 Co1 O15 171.00(11) . .
O14 Co1 O15 95.32(11) . .
O3 Co1 O13 90.59(10) . .
O14 Co1 O13 93.38(12) . .
O15 Co1 O13 87.86(11) . .
O3 Co1 O11 91.98(10) . .
O14 Co1 O11 85.05(10) . .
O15 Co1 O11 89.81(11) . .
O13 Co1 O11 177.07(11) . .
O3 Co1 O12 82.07(10) . .
O14 Co1 O12 175.17(11) . .
O15 Co1 O12 89.03(11) . .
O13 Co1 O12 88.85(12) . .
O11 Co1 O12 92.89(10) . .
O1 Ru1 O1 86.60(14) . 8_565
O1 Ru1 O5 174.87(9) . .
O1 Ru1 O5 92.27(10) 8_565 .
O1 Ru1 O5 92.27(10) . 8_565
O1 Ru1 O5 174.87(9) 8_565 8_565
O5 Ru1 O5 88.42(14) . 8_565
O1 Ru1 Ru2 92.46(7) . .
O1 Ru1 Ru2 92.46(7) 8_565 .
O5 Ru1 Ru2 92.59(6) . .
O5 Ru1 Ru2 92.59(6) 8_565 .
O1 Ru1 O9 84.66(10) . .
O1 Ru1 O9 84.66(10) 8_565 .
O5 Ru1 O9 90.26(10) . .
O5 Ru1 O9 90.26(10) 8_565 .
Ru2 Ru1 O9 176.03(10) . .
O6 Ru2 O6 89.59(16) . 8_565
O6 Ru2 O2 174.21(9) . .
O6 Ru2 O2 89.78(11) 8_565 .
O6 Ru2 O2 89.78(11) . 8_565
O6 Ru2 O2 174.21(9) 8_565 8_565
O2 Ru2 O2 90.27(14) . 8_565
O6 Ru2 O10 90.32(10) . .
O6 Ru2 O10 90.32(10) 8_565 .
O2 Ru2 O10 83.94(9) . .
O2 Ru2 O10 83.93(9) 8_565 .
O6 Ru2 Ru1 92.70(7) . .
O6 Ru2 Ru1 92.70(7) 8_565 .
O2 Ru2 Ru1 93.08(7) . .
O2 Ru2 Ru1 93.08(7) 8_565 .
O10 Ru2 Ru1 175.75(10) . .
O3 P1 O1 112.03(14) . .
O3 P1 O2 111.80(14) . .
O1 P1 O2 110.18(13) . .
O3 P1 O4 107.11(13) . .
O1 P1 O4 107.39(14) . .
O2 P1 O4 108.11(14) . .
O7 P2 O8 112.37(14) . .
O7 P2 O5 110.78(13) . .
O8 P2 O5 108.96(16) . .
O7 P2 O6 108.62(14) . .
O8 P2 O6 108.47(16) . .
O5 P2 O6 107.49(13) . .
P1 O1 Ru1 121.68(14) . .
P1 O2 Ru2 121.67(13) . .
P1 O3 Co1 135.74(15) . .
P1 O4 H3 115(4) . .
P2 O5 Ru1 121.22(13) . .
P2 O6 Ru2 122.21(14) . .
Ru1 O9 H1 117(3) . .
Ru1 O9 H1 117(3) . 8_565
H1 O9 H1 118(7) . 8_565
Ru2 O10 H2 124(3) . .
Ru2 O10 H2 124(3) . 8_565
H2 O10 H2 112(7) . 8_565
Co1 O11 H11A 109.6 . .
Co1 O11 H11B 110.6 . .
H11A O11 H11B 109.3 . .
Co1 O12 H12B 109.8 . .
Co1 O12 H12C 107.8 . .
H12B O12 H12C 109.5 . .
Co1 O13 H13A 109.0 . .
Co1 O13 H13B 109.4 . .
H13A O13 H13B 109.4 . .
Co1 O14 H14A 109.0 . .
Co1 O14 H14C 108.8 . .
H14A O14 H14C 109.7 . .
Co1 O15 H15B 109.0 . .
Co1 O15 H15C 108.0 . .
H15B O15 H15C 109.6 . .
H3D O16 H3A 116.6 . .
H2D N1 H2A 109.6 . .
H2D N1 H2B 109.2 . .
H2A N1 H2B 109.6 . .
H2D N1 H2C 109.6 . .
H2A N1 H2C 109.2 . .
H2B N1 H2C 109.6 . .
H2D N1 H2D 59.7 . 8_565
H2A N1 H2D 75.4 . 8_565
H2B N1 H2D 168.9 . 8_565
H2C N1 H2D 77.0 . 8_565
H2D N1 H2A 75.4 . 8_565
H2A N1 H2A 72.3 . 8_565
H2B N1 H2A 64.1 . 8_565
H2C N1 H2A 173.4 . 8_565
H2D N1 H2A 109.6 8_565 8_565
H2D N1 H2B 168.9 . 8_565
H2A N1 H2B 64.1 . 8_565
H2B N1 H2B 81.7 . 8_565
H2C N1 H2B 66.4 . 8_565
H2D N1 H2B 109.2 8_565 8_565
H2A N1 H2B 109.6 8_565 8_565
H2D N1 H2C 77.0 . 8_565
H2A N1 H2C 173.4 . 8_565
H2B N1 H2C 66.4 . 8_565
H2C N1 H2C 68.4 . 8_565
H2D N1 H2C 109.6 8_565 8_565
H2A N1 H2C 109.2 8_565 8_565
H2B N1 H2C 109.6 8_565 8_565
H3E O17 H1A 107.9 . .

loop_
_geom_bond_atom_site_label_1
_geom_bond_atom_site_label_2
_geom_bond_distance
_geom_bond_site_symmetry_2
Co1 O3 2.066(2) .
Co1 O14 2.067(3) .
Co1 O15 2.076(3) .
Co1 O13 2.094(3) .
Co1 O11 2.128(3) .
Co1 O12 2.169(3) .
Ru1 O1 2.029(2) .
Ru1 O1 2.029(2) 8_565
Ru1 O5 2.031(2) .
Ru1 O5 2.031(2) 8_565
Ru1 Ru2 2.3215(5) .
Ru1 O9 2.343(4) .
Ru2 O6 2.007(2) .
Ru2 O6 2.007(2) 8_565
Ru2 O2 2.018(2) .
Ru2 O2 2.018(2) 8_565
Ru2 O10 2.315(3) .
P1 O3 1.502(2) .
P1 O1 1.533(2) .
P1 O2 1.537(2) .
P1 O4 1.582(2) .
P2 O7 1.509(2) .
P2 O8 1.522(3) .
P2 O5 1.553(2) .
P2 O6 1.557(3) .
O4 H3 0.86(2) .
O9 H1 0.832(19) .
O9 H1 0.832(19) 8_565
O10 H2 0.857(19) .
O10 H2 0.857(19) 8_565
O11 H11A 0.8485 .
O11 H11B 0.8499 .
O12 H12B 0.8482 .
O12 H12C 0.8501 .
O13 H13A 0.8481 .
O13 H13B 0.8505 .
O14 H14A 0.8504 .
O14 H14C 0.8496 .
O15 H15B 0.8484 .
O15 H15C 0.8509 .
O16 H3D 0.8984 .
O16 H3A 0.8993 .
N1 H2D 0.8988 .
N1 H2A 0.8993 .
N1 H2B 0.8995 .
N1 H2C 0.8992 .
N1 H2D 0.8987 8_565
N1 H2A 0.8992 8_565
N1 H2B 0.8995 8_565
N1 H2C 0.8992 8_565
O17 H3E 0.8996 .
O17 H1A 0.8988 .
